data_7711641
loop_
_publ_author_name
'Velazquez-Garcia, Jose de Jesus'
'Basuroy, Krishnayan'
'Storozhuk, Darina'
'Wong, Joanne'
'Demeshko, Serhiy'
'Meyer, Franc'
'Henning, Robert'
'Techert, Simone'

_publ_section_title
;
 Short- <i>vs</i>. long-range elastic distortion: structural dynamics of a
 [2 \\times 2] tetrairon(II) spin crossover grid complex observed by
 time-resolved X-Ray crystallography.
;
_journal_name_full 'Dalton transactions (Cambridge, England : 2003)'
_journal_paper_doi 10.1039/d2dt02638d
_journal_year 2022
_chemical_formula_moiety 'C96 H68 Fe4 N24, 4(B F4), 2(C2 H3 N)'
_chemical_formula_sum 'C100 H74 B4 F16 Fe4 N26'
_chemical_formula_weight 2210.49
_space_group_crystal_system monoclinic
_space_group_IT_number 15
_space_group_name_Hall '-C 2yc'
_space_group_name_H-M_alt 'C 1 2/c 1'
_atom_sites_solution_hydrogens geom
_atom_sites_solution_primary direct
_audit_creation_date 2022-08-04
_audit_creation_method
;
Olex2 1.2
(compiled 2015.01.26 svn.r3151 for OlexSys, GUI svn.r4998)
;
_audit_update_record
;
2022-08-06 deposited with the CCDC.	2022-10-04 downloaded from the CCDC.
;
_cell_angle_alpha 90
_cell_angle_beta 121.33(3)
_cell_angle_gamma 90
_cell_formula_units_Z 4
_cell_length_a 30.967(6)
_cell_length_b 12.821(3)
_cell_length_c 27.261(5)
_cell_measurement_reflns_used 2916
_cell_measurement_temperature 100.00
_cell_measurement_theta_max 25.452
_cell_measurement_theta_min 1.791
_cell_volume 9245(4)
_computing_molecular_graphics 'Olex2 (Dolomanov et al., 2009)'
_computing_publication_material 'Olex2 (Dolomanov et al., 2009)'
_computing_structure_refinement 'ShelXL (Sheldrick, 2008)'
_diffrn_ambient_temperature 100.00
_diffrn_measured_fraction_theta_full 0.796
_diffrn_measured_fraction_theta_max 0.796
_diffrn_measurement_device_type 'Standard Huber 515.2 kappa model (APS 14 ID Beamline)'
_diffrn_measurement_method '\f scan'
_diffrn_radiation_type Synchrotron
_diffrn_radiation_wavelength 0.82656
_diffrn_reflns_av_R_equivalents 0.054
_diffrn_reflns_av_unetI/netI 0.0410
_diffrn_reflns_Laue_measured_fraction_full 0.886
_diffrn_reflns_Laue_measured_fraction_max 0.886
_diffrn_reflns_number 4832
_diffrn_reflns_point_group_measured_fraction_full 0.886
_diffrn_reflns_point_group_measured_fraction_max 0.886
_diffrn_reflns_theta_full 25.452
_diffrn_reflns_theta_max 25.452
_diffrn_reflns_theta_min 1.791
_diffrn_source 'undulator radiation'
_exptl_absorpt_coefficient_mu 1.076
_exptl_absorpt_correction_type none
_exptl_absorpt_process_details 'Wavelength normalisation made by Precognition software'
_exptl_crystal_colour black
_exptl_crystal_density_diffrn 1.588
_exptl_crystal_density_method 'not measured'
_exptl_crystal_description block
_exptl_crystal_F_000 4496
_exptl_crystal_size_max 0.5
_exptl_crystal_size_mid 0.49
_exptl_crystal_size_min 0.29
_refine_diff_density_max 0.424
_refine_diff_density_min -0.503
_refine_diff_density_rms 0.084
_refine_ls_extinction_method none
_refine_ls_goodness_of_fit_ref 1.244
_refine_ls_hydrogen_treatment constr
_refine_ls_matrix_type full
_refine_ls_number_parameters 725
_refine_ls_number_reflns 4832
_refine_ls_number_restraints 463
_refine_ls_restrained_S_all 1.202
_refine_ls_R_factor_all 0.1523
_refine_ls_R_factor_gt 0.1101
_refine_ls_shift/su_max 0.001
_refine_ls_shift/su_mean 0.000
_refine_ls_structure_factor_coef Fsqd
_refine_ls_weighting_details 'w=1/[\s^2^(Fo^2^)+(0.1505P)^2^+31.7443P] where P=(Fo^2^+2Fc^2^)/3'
_refine_ls_weighting_scheme calc
_refine_ls_wR_factor_gt 0.2716
_refine_ls_wR_factor_ref 0.2998
_reflns_Friedel_coverage 0.000
_reflns_number_gt 3774
_reflns_number_total 4832
_reflns_threshold_expression 'I > 2\s(I)'
_cod_data_source_file d2dt02638d2.cif
_cod_data_source_block fe4_1ns
_cod_database_code 7711641
_shelx_space_group_comment
;
The symmetry employed for this shelxl refinement is uniquely defined
by the following loop, which should always be used as a source of
symmetry information in preference to the above space-group names.
They are only intended as comments.
;
_shelx_estimated_absorpt_t_max 0.817
_shelx_estimated_absorpt_t_min 0.713
_exptl_absorpt_special_details
'Wavelength normalisation process includes the overall absorption and the wavelength-dependent response of the detector'
_olex2_refinement_description
;
1. Fixed Uiso
 At 1.2 times of:
  All C(H) groups
 At 1.5 times of:
  All C(H,H,H) groups
2. Restrained distances
 F6-F7 \\sim F6-F8 \\sim F6-F5 \\sim F7-F8 \\sim F7-F5 \\sim F8-F5
 with sigma of 0.04
 B2-F6 \\sim B2-F7 \\sim B2-F8 \\sim B2-F5
 with sigma of 0.02
 F12-F9 \\sim F12-F10 \\sim F12-F11 \\sim F9-F11 \\sim F10-F11
 with sigma of 0.04
 B3-F12 \\sim B3-F9 \\sim B3-F10 \\sim B3-F11
 with sigma of 0.02
3. Uiso/Uaniso restraints and constraints
F6 \\sim B2 \\sim F7 \\sim F8 \\sim F5: within 1.7A with sigma of 0.01 and
sigma for terminal atoms of 0.01
C50 \\sim C49 \\sim N13: within 1.7A with sigma of 0.01 and sigma for terminal
atoms of 0.01
F10 \\sim B3 \\sim F12 \\sim F9 \\sim F11: within 2A with sigma of 0.01 and
sigma for terminal atoms of 0.02
4. Rigid body (RIGU) restrains
 C46, C47, C48, N12, C44, C45
 with sigma for 1-2 distances of 0.01 and sigma for 1-3 distances of 0.01
 C43, C42, C41, C40, C39, N11
 with sigma for 1-2 distances of 0.01 and sigma for 1-3 distances of 0.01
 C38, C36, C35, N9, N10, C37
 with sigma for 1-2 distances of 0.01 and sigma for 1-3 distances of 0.01
 C34, N8, C30, C31, C32, C33
 with sigma for 1-2 distances of 0.01 and sigma for 1-3 distances of 0.01
 N7, C29, C28, C27, C26, C25
 with sigma for 1-2 distances of 0.01 and sigma for 1-3 distances of 0.01
 N1, C1, C2, C3, C4, C5
 with sigma for 1-2 distances of 0.01 and sigma for 1-3 distances of 0.01
 N2, C6, C7, C8, C9, C10
 with sigma for 1-2 distances of 0.01 and sigma for 1-3 distances of 0.01
 C11, C12, C13, C14, N4, N3
 with sigma for 1-2 distances of 0.01 and sigma for 1-3 distances of 0.01
 N5, C15, C16, C17, C18, C19
 with sigma for 1-2 distances of 0.01 and sigma for 1-3 distances of 0.01
 C20, C21, C22, C23, C24, N6
 with sigma for 1-2 distances of 0.01 and sigma for 1-3 distances of 0.01
5. Others
 Sof(B3)=Sof(F12)=Sof(F9)=Sof(F10)=Sof(F11)=1-FVAR(1)
 Sof(F6)=Sof(F7)=Sof(F8)=Sof(F5)=Sof(B2)=FVAR(1)
6.a Aromatic/amide H refined with riding coordinates:
 C1(H1), C9(H9), C7(H7), C33(H33), C25(H25), C28(H28), C32(H32), C31(H31),
 C18(H18), C16(H16), C48(H48), C24(H24), C4(H4), C2(H2), C8(H8), C3(H3),
 C26(H26), C27(H27), C23(H23), C47(H47), C42(H42), C22(H22), C17(H17), C40(H40),
  C21(H21), C45(H45), C46(H46), C41(H41)
6.b Idealised Me refined as rotating group:
 C13(H13A,H13B,H13C), C37(H37A,H37B,H37C), C50(H50A,H50B,H50C)
;
_shelx_shelxl_version_number 2018/3
_olex2_submission_special_instructions 'No special instructions were received'

loop_
_space_group_symop_operation_xyz
'x, y, z'
'-x, y, -z+1/2'
'x+1/2, y+1/2, z'
'-x+1/2, y+1/2, -z+1/2'
'-x, -y, -z'
'x, -y, z-1/2'
'-x+1/2, -y+1/2, -z'
'x+1/2, -y+1/2, z-1/2'

loop_
_atom_site_label
_atom_site_type_symbol
_atom_site_fract_x
_atom_site_fract_y
_atom_site_fract_z
_atom_site_U_iso_or_equiv
_atom_site_adp_type
_atom_site_occupancy
_atom_site_site_symmetry_order
_atom_site_calc_flag
_atom_site_refinement_flags_posn
_atom_site_refinement_flags_adp
_atom_site_refinement_flags_occupancy
_atom_site_disorder_assembly
_atom_site_disorder_group
Fe0A Fe 0.46892(6) 0.42587(12) 0.83361(7) 0.0884(6) Uani 1 1 d . . . . .
Fe0B Fe 0.37877(7) 0.43173(13) 0.64389(8) 0.0989(7) Uani 1 1 d . . . . .
N3 N 0.4499(4) 0.3283(7) 0.7682(4) 0.088(2) Uani 1 1 d . U . . .
N7 N 0.4102(3) 0.3689(8) 0.8350(4) 0.091(3) Uani 1 1 d . U . . .
N11 N 0.6492(4) 0.5806(9) 0.8575(4) 0.100(3) Uani 1 1 d . U . . .
N9 N 0.5108(3) 0.5254(7) 0.8206(4) 0.086(2) Uani 1 1 d . U . . .
N5 N 0.3599(4) 0.2846(8) 0.6019(5) 0.101(3) Uani 1 1 d . U . . .
N2 N 0.5107(3) 0.3126(7) 0.8737(4) 0.089(2) Uani 1 1 d . U . . .
N1 N 0.5038(3) 0.4847(8) 0.9128(4) 0.093(3) Uani 1 1 d . U . . .
N8 N 0.4232(4) 0.5383(7) 0.7998(4) 0.091(3) Uani 1 1 d . U . . .
N10 N 0.5607(4) 0.5322(7) 0.8397(4) 0.090(2) Uani 1 1 d . U . . .
N4 N 0.4154(3) 0.3249(7) 0.7124(4) 0.088(2) Uani 1 1 d . U . . .
N6 N 0.3391(4) 0.4589(9) 0.5441(5) 0.113(3) Uani 1 1 d . U . . .
C11 C 0.4666(5) 0.2300(9) 0.7865(6) 0.094(3) Uani 1 1 d . U . . .
N12 N 0.6947(4) 0.4122(9) 0.8553(4) 0.106(3) Uani 1 1 d . U . . .
F1 F 0.3508(5) -0.0006(11) 0.7871(5) 0.213(5) Uani 1 1 d . . . . .
C35 C 0.4920(5) 0.6242(9) 0.8103(5) 0.090(3) Uani 1 1 d . U . . .
F2 F 0.3183(5) 0.0774(11) 0.7046(5) 0.213(5) Uani 1 1 d . . . . .
F4 F 0.2736(4) 0.0681(9) 0.7429(6) 0.196(5) Uani 1 1 d . . . . .
C15 C 0.3742(5) 0.2000(10) 0.6371(6) 0.101(4) Uani 1 1 d . U . . .
C14 C 0.4096(5) 0.2242(9) 0.6976(6) 0.095(3) Uani 1 1 d . U . . .
C34 C 0.4387(5) 0.6306(9) 0.7921(5) 0.099(3) Uani 1 1 d . U . . .
C29 C 0.3680(4) 0.4308(11) 0.8094(5) 0.098(3) Uani 1 1 d . U . . .
C12 C 0.4396(5) 0.1586(9) 0.7424(6) 0.098(3) Uani 1 1 d . U . . .
C1 C 0.4993(5) 0.5799(11) 0.9292(6) 0.109(4) Uani 1 1 d . U . . .
H1 H 0.473452 0.622178 0.902134 0.131 Uiso 1 1 calc R . . . .
C10 C 0.5045(5) 0.2201(9) 0.8474(6) 0.098(3) Uani 1 1 d . U . . .
C5 C 0.5403(5) 0.4223(12) 0.9519(6) 0.106(4) Uani 1 1 d . U . . .
F3 F 0.2876(5) -0.0750(9) 0.7116(6) 0.207(5) Uani 1 1 d . . . . .
C38 C 0.5716(5) 0.6358(10) 0.8408(5) 0.099(3) Uani 1 1 d . U . . .
C39 C 0.6224(6) 0.6626(11) 0.8585(6) 0.117(4) Uani 1 1 d . U . . .
C19 C 0.3293(5) 0.2759(12) 0.5439(6) 0.105(4) Uani 1 1 d . U . . .
C36 C 0.5290(5) 0.6974(9) 0.8236(5) 0.102(4) Uani 1 1 d . U . . .
C6 C 0.5425(5) 0.3194(11) 0.9318(6) 0.100(3) Uani 1 1 d . U . . .
C30 C 0.3760(5) 0.5305(10) 0.7915(5) 0.097(3) Uani 1 1 d . U . . .
C9 C 0.5308(5) 0.1302(11) 0.8787(6) 0.111(4) Uani 1 1 d . U . . .
H9 H 0.526734 0.066561 0.860463 0.133 Uiso 1 1 calc R . . . .
C7 C 0.5699(5) 0.2334(12) 0.9637(7) 0.119(4) Uani 1 1 d . U . . .
H7 H 0.593112 0.239845 1.002850 0.143 Uiso 1 1 calc R . . . .
C33 C 0.4073(6) 0.7164(11) 0.7726(5) 0.116(4) Uani 1 1 d . U . . .
H33 H 0.418180 0.779815 0.766207 0.139 Uiso 1 1 calc R . . . .
C43 C 0.6979(5) 0.5944(10) 0.8737(6) 0.108(4) Uani 1 1 d . U . . .
C25 C 0.4064(5) 0.2759(11) 0.8547(6) 0.115(4) Uani 1 1 d . U . . .
H25 H 0.434965 0.233582 0.872276 0.138 Uiso 1 1 calc R . . . .
C28 C 0.3229(6) 0.3950(13) 0.8040(7) 0.125(4) Uani 1 1 d . U . . .
H28 H 0.294108 0.436679 0.785753 0.150 Uiso 1 1 calc R . . . .
C44 C 0.7221(5) 0.4991(12) 0.8663(6) 0.114(4) Uani 1 1 d . U . . .
C32 C 0.3590(6) 0.7043(12) 0.7627(6) 0.118(4) Uani 1 1 d . U . . .
H32 H 0.336989 0.760929 0.749496 0.141 Uiso 1 1 calc R . . . .
C31 C 0.3430(5) 0.6125(12) 0.7717(6) 0.114(4) Uani 1 1 d . U . . .
H31 H 0.310393 0.605191 0.764687 0.137 Uiso 1 1 calc R . . . .
C18 C 0.3087(5) 0.1797(13) 0.5195(7) 0.124(4) Uani 1 1 d . U . . .
H18 H 0.287389 0.173078 0.479917 0.149 Uiso 1 1 calc R . . . .
C16 C 0.3535(5) 0.0996(10) 0.6130(6) 0.110(4) Uani 1 1 d . U . . .
H16 H 0.362137 0.040259 0.635864 0.132 Uiso 1 1 calc R . . . .
C48 C 0.7097(5) 0.3243(12) 0.8414(6) 0.113(4) Uani 1 1 d . U . . .
H48 H 0.689781 0.264705 0.831907 0.136 Uiso 1 1 calc R . . . .
C24 C 0.3338(6) 0.5487(12) 0.5169(7) 0.126(5) Uani 1 1 d . U . . .
H24 H 0.346862 0.608748 0.538984 0.151 Uiso 1 1 calc R . . . .
C4 C 0.5736(5) 0.4548(13) 1.0091(6) 0.120(4) Uani 1 1 d . U . . .
H4 H 0.598253 0.411047 1.036597 0.145 Uiso 1 1 calc R . . . .
C2 C 0.5302(6) 0.6199(13) 0.9833(7) 0.121(4) Uani 1 1 d . U . . .
H2 H 0.525858 0.686958 0.992982 0.145 Uiso 1 1 calc R . . . .
C8 C 0.5626(5) 0.1399(11) 0.9372(6) 0.112(4) Uani 1 1 d . U . . .
H8 H 0.579425 0.081336 0.958880 0.134 Uiso 1 1 calc R . . . .
C20 C 0.3193(5) 0.3716(12) 0.5125(6) 0.107(4) Uani 1 1 d . U . . .
C3 C 0.5671(6) 0.5565(14) 1.0214(7) 0.130(5) Uani 1 1 d . U . . .
H3 H 0.589463 0.582256 1.058009 0.156 Uiso 1 1 calc R . . . .
C26 C 0.3623(6) 0.2385(12) 0.8506(7) 0.126(5) Uani 1 1 d . U . . .
H26 H 0.361490 0.173258 0.865000 0.152 Uiso 1 1 calc R . . . .
C13 C 0.4418(6) 0.0427(9) 0.7448(7) 0.132(5) Uani 1 1 d . U . . .
H13A H 0.473378 0.020833 0.777335 0.198 Uiso 1 1 calc GR . . . .
H13B H 0.438800 0.016100 0.710261 0.198 Uiso 1 1 calc GR . . . .
H13C H 0.414449 0.016499 0.748305 0.198 Uiso 1 1 calc GR . . . .
C37 C 0.5260(6) 0.8151(10) 0.8239(7) 0.134(5) Uani 1 1 d . U . . .
H37A H 0.491311 0.836472 0.801527 0.201 Uiso 1 1 calc GR . . . .
H37B H 0.544403 0.844170 0.807586 0.201 Uiso 1 1 calc GR . . . .
H37C H 0.540509 0.839308 0.862622 0.201 Uiso 1 1 calc GR . . . .
C27 C 0.3206(6) 0.3007(13) 0.8248(7) 0.131(5) Uani 1 1 d . U . . .
H27 H 0.290633 0.278348 0.821528 0.157 Uiso 1 1 calc R . . . .
C23 C 0.3104(6) 0.5578(13) 0.4588(7) 0.131(5) Uani 1 1 d . U . . .
H23 H 0.308445 0.621475 0.441428 0.157 Uiso 1 1 calc R . . . .
C47 C 0.7546(6) 0.3208(13) 0.8408(6) 0.126(5) Uani 1 1 d . U . . .
H47 H 0.764633 0.260012 0.830975 0.151 Uiso 1 1 calc R . . . .
C42 C 0.7227(6) 0.6894(13) 0.8924(7) 0.143(6) Uani 1 1 d . U . . .
H42 H 0.756422 0.696891 0.903467 0.171 Uiso 1 1 calc R . . . .
C22 C 0.2898(6) 0.4690(14) 0.4271(7) 0.132(5) Uani 1 1 d . U . . .
H22 H 0.271697 0.472777 0.387166 0.158 Uiso 1 1 calc R . . . .
C17 C 0.3203(6) 0.0949(13) 0.5547(7) 0.130(5) Uani 1 1 d . U . . .
H17 H 0.305060 0.031419 0.538438 0.156 Uiso 1 1 calc R . . . .
C40 C 0.6462(6) 0.7611(11) 0.8764(7) 0.128(5) Uani 1 1 d . U . . .
H40 H 0.627700 0.818497 0.876138 0.153 Uiso 1 1 calc R . . . .
C21 C 0.2955(5) 0.3760(14) 0.4531(7) 0.128(5) Uani 1 1 d . U . . .
H21 H 0.283586 0.315360 0.431415 0.154 Uiso 1 1 calc R . . . .
C45 C 0.7670(6) 0.4973(15) 0.8664(8) 0.144(6) Uani 1 1 d . U . . .
H45 H 0.785944 0.558050 0.874330 0.173 Uiso 1 1 calc R . . . .
C46 C 0.7832(6) 0.4093(15) 0.8552(8) 0.139(6) Uani 1 1 d . U . . .
H46 H 0.814083 0.408168 0.857243 0.167 Uiso 1 1 calc R . . . .
C41 C 0.6950(6) 0.7720(13) 0.8938(8) 0.144(6) Uani 1 1 d . U . . .
H41 H 0.710490 0.836555 0.907003 0.173 Uiso 1 1 calc R . . . .
B1 B 0.3094(8) 0.015(2) 0.7362(11) 0.137(7) Uani 1 1 d . . . . .
C49 C 0.4289(10) -0.147(3) 0.9061(11) 0.193(7) Uani 1 1 d . U . . .
N13 N 0.4076(8) -0.2259(18) 0.9021(9) 0.198(7) Uani 1 1 d . U . . .
C50 C 0.4504(9) -0.043(2) 0.9124(10) 0.210(8) Uani 1 1 d . U . . .
H50A H 0.425616 0.002015 0.883270 0.316 Uiso 1 1 calc GR . . . .
H50B H 0.479456 -0.047141 0.908489 0.316 Uiso 1 1 calc GR . . . .
H50C H 0.460371 -0.015762 0.949621 0.316 Uiso 1 1 calc GR . . . .
F6 F 0.9119(17) 0.605(4) 0.9829(17) 0.242(15) Uani 0.38(3) 1 d D U P A 1
F7 F 0.8446(14) 0.699(3) 0.9451(15) 0.226(15) Uani 0.38(3) 1 d D U P A 1
F8 F 0.8533(15) 0.582(3) 1.0071(17) 0.241(15) Uani 0.38(3) 1 d D U P A 1
F5 F 0.9031(16) 0.722(3) 1.0362(14) 0.239(15) Uani 0.38(3) 1 d D U P A 1
B2 B 0.8788(12) 0.650(3) 0.9941(12) 0.235(15) Uani 0.38(3) 1 d D U P A 1
B3 B 0.8864(8) 0.6268(15) 1.0006(10) 0.212(11) Uani 0.62(3) 1 d D U P A 2
F12 F 0.9350(8) 0.6461(17) 1.0245(13) 0.247(12) Uani 0.62(3) 1 d D U P A 2
F9 F 0.8602(8) 0.7127(17) 0.9786(11) 0.232(11) Uani 0.62(3) 1 d D U P A 2
F10 F 0.8741(9) 0.5498(16) 0.9638(8) 0.210(11) Uani 0.62(3) 1 d D U P A 2
F11 F 0.8840(11) 0.5941(16) 1.0451(10) 0.210(10) Uani 0.62(3) 1 d D U P A 2

loop_
_atom_site_aniso_label
_atom_site_aniso_U_11
_atom_site_aniso_U_22
_atom_site_aniso_U_33
_atom_site_aniso_U_23
_atom_site_aniso_U_13
_atom_site_aniso_U_12
Fe0A 0.0897(12) 0.0785(11) 0.0964(11) 0.0009(8) 0.0480(9) 0.0019(8)
Fe0B 0.1013(13) 0.0883(12) 0.1050(13) -0.0046(9) 0.0520(11) 0.0008(9)
N3 0.098(7) 0.070(5) 0.098(6) 0.002(5) 0.052(6) 0.002(5)
N7 0.090(6) 0.087(6) 0.108(7) -0.006(5) 0.059(6) -0.008(5)
N11 0.067(6) 0.120(8) 0.090(6) 0.002(6) 0.025(5) -0.017(5)
N9 0.078(6) 0.080(6) 0.098(6) -0.001(5) 0.044(5) -0.004(4)
N5 0.091(7) 0.105(7) 0.109(7) -0.018(6) 0.054(6) 0.000(6)
N2 0.084(6) 0.088(6) 0.104(7) 0.011(5) 0.054(5) 0.008(5)
N1 0.077(6) 0.094(6) 0.100(6) 0.000(5) 0.039(5) 0.004(5)
N8 0.083(6) 0.089(6) 0.094(6) -0.004(5) 0.042(5) 0.006(5)
N10 0.107(7) 0.074(6) 0.094(6) -0.004(5) 0.055(6) -0.004(5)
N4 0.093(6) 0.080(6) 0.096(6) -0.008(5) 0.051(5) -0.010(5)
N6 0.109(8) 0.098(7) 0.121(8) -0.009(6) 0.052(7) 0.001(6)
C11 0.099(8) 0.080(7) 0.112(9) -0.003(7) 0.062(7) -0.002(6)
N12 0.086(7) 0.113(8) 0.094(7) 0.014(6) 0.030(5) -0.008(6)
F1 0.172(10) 0.247(14) 0.160(9) 0.023(9) 0.044(8) 0.007(9)
C35 0.117(9) 0.067(7) 0.079(7) -0.006(5) 0.046(7) -0.002(6)
F2 0.190(11) 0.262(14) 0.207(11) 0.070(10) 0.117(10) 0.004(9)
F4 0.146(8) 0.181(10) 0.286(15) -0.017(9) 0.129(10) -0.017(7)
C15 0.097(9) 0.094(8) 0.134(11) -0.015(7) 0.074(8) -0.003(7)
C14 0.100(8) 0.078(7) 0.112(9) -0.012(6) 0.059(7) -0.007(6)
C34 0.116(10) 0.076(7) 0.104(9) -0.002(6) 0.057(8) 0.010(7)
C29 0.070(7) 0.118(10) 0.092(8) -0.020(7) 0.033(6) 0.000(6)
C12 0.095(8) 0.068(7) 0.146(10) 0.005(7) 0.073(8) 0.005(6)
C1 0.120(10) 0.107(9) 0.102(9) -0.012(7) 0.059(8) -0.011(7)
C10 0.107(9) 0.079(7) 0.127(10) 0.017(7) 0.074(8) 0.008(6)
C5 0.077(8) 0.132(11) 0.099(8) 0.010(8) 0.040(7) -0.002(7)
F3 0.177(10) 0.140(9) 0.264(14) -0.025(9) 0.088(10) 0.016(7)
C38 0.108(9) 0.095(8) 0.086(8) -0.004(6) 0.046(7) -0.022(7)
C39 0.143(12) 0.092(9) 0.117(10) 0.007(8) 0.068(10) -0.006(8)
C19 0.094(9) 0.112(10) 0.118(9) -0.016(8) 0.061(8) -0.005(7)
C36 0.124(10) 0.084(8) 0.089(8) 0.000(6) 0.049(8) -0.005(7)
C6 0.092(8) 0.114(10) 0.102(8) 0.030(7) 0.056(7) 0.013(7)
C30 0.091(8) 0.089(8) 0.092(8) -0.005(6) 0.035(7) 0.009(6)
C9 0.110(10) 0.098(9) 0.133(10) 0.014(8) 0.069(8) 0.019(7)
C7 0.097(9) 0.133(11) 0.122(10) 0.029(8) 0.053(8) 0.006(8)
C33 0.135(11) 0.097(9) 0.107(9) 0.010(7) 0.058(9) 0.013(8)
C43 0.114(10) 0.088(8) 0.108(9) -0.003(7) 0.049(8) -0.016(7)
C25 0.116(10) 0.117(10) 0.132(11) -0.010(8) 0.078(9) -0.010(8)
C28 0.107(10) 0.128(11) 0.142(12) -0.016(9) 0.067(9) 0.004(8)
C44 0.091(9) 0.122(10) 0.109(9) 0.009(8) 0.038(8) -0.028(8)
C32 0.123(10) 0.104(9) 0.116(10) 0.002(8) 0.055(9) 0.020(8)
C31 0.103(9) 0.116(10) 0.114(10) -0.003(8) 0.050(8) 0.014(8)
C18 0.111(10) 0.126(11) 0.125(11) -0.019(8) 0.054(9) -0.012(9)
C16 0.089(8) 0.096(8) 0.128(10) -0.023(7) 0.043(8) -0.022(6)
C48 0.096(9) 0.115(10) 0.113(10) 0.022(8) 0.044(8) 0.013(7)
C24 0.141(12) 0.114(10) 0.113(10) -0.004(8) 0.059(9) 0.022(9)
C4 0.098(10) 0.156(12) 0.103(9) 0.011(9) 0.050(8) -0.008(9)
C2 0.125(12) 0.127(11) 0.117(10) -0.011(9) 0.067(9) -0.013(9)
C8 0.106(9) 0.103(9) 0.118(10) 0.027(8) 0.052(8) 0.006(8)
C20 0.081(8) 0.122(10) 0.116(9) -0.022(9) 0.049(7) -0.011(7)
C3 0.117(11) 0.154(13) 0.112(10) -0.025(10) 0.055(9) -0.026(10)
C26 0.122(11) 0.125(11) 0.154(13) 0.015(9) 0.087(11) 0.008(8)
C13 0.144(12) 0.076(8) 0.184(15) -0.009(8) 0.091(12) 0.008(8)
C37 0.136(11) 0.084(8) 0.154(13) 0.011(8) 0.056(10) -0.004(8)
C27 0.111(10) 0.135(12) 0.145(13) 0.006(10) 0.066(10) -0.005(9)
C23 0.122(12) 0.140(12) 0.120(10) 0.003(9) 0.055(9) 0.008(9)
C47 0.108(11) 0.147(12) 0.123(11) 0.033(10) 0.060(9) 0.021(9)
C42 0.114(11) 0.131(12) 0.170(15) -0.029(11) 0.065(11) -0.045(9)
C22 0.108(11) 0.155(13) 0.106(10) -0.001(9) 0.038(8) 0.007(10)
C17 0.108(10) 0.127(11) 0.123(11) -0.043(9) 0.038(9) -0.030(9)
C40 0.128(11) 0.111(10) 0.147(12) -0.008(9) 0.073(10) -0.035(9)
C21 0.118(11) 0.137(12) 0.104(10) -0.020(9) 0.041(9) -0.010(10)
C45 0.100(11) 0.149(13) 0.162(15) 0.027(12) 0.053(10) -0.008(10)
C46 0.100(11) 0.155(14) 0.170(15) 0.041(12) 0.077(11) 0.021(9)
C41 0.130(12) 0.111(11) 0.188(16) -0.028(11) 0.079(12) -0.040(9)
B1 0.099(14) 0.153(19) 0.145(17) 0.028(15) 0.054(13) -0.018(13)
C49 0.198(16) 0.23(2) 0.166(10) 0.021(16) 0.109(11) 0.032(14)
N13 0.212(16) 0.23(2) 0.161(10) 0.015(15) 0.106(11) 0.035(14)
C50 0.200(16) 0.24(2) 0.184(12) 0.030(16) 0.093(12) 0.021(15)
F6 0.22(3) 0.29(3) 0.17(2) -0.004(19) 0.080(19) -0.032(19)
F7 0.21(2) 0.29(3) 0.17(2) 0.014(18) 0.086(18) -0.051(19)
F8 0.22(3) 0.30(3) 0.17(2) 0.020(19) 0.082(18) -0.056(19)
F5 0.23(3) 0.29(3) 0.17(2) -0.001(18) 0.084(18) -0.051(19)
B2 0.22(2) 0.29(3) 0.17(2) 0.008(17) 0.084(17) -0.048(18)
B3 0.205(16) 0.158(14) 0.225(17) 0.006(13) 0.077(14) 0.020(13)
F12 0.160(16) 0.181(17) 0.29(2) -0.001(16) 0.045(15) 0.012(13)
F9 0.209(17) 0.155(14) 0.26(2) 0.045(15) 0.073(16) 0.068(13)
F10 0.207(17) 0.161(15) 0.181(16) -0.030(11) 0.044(13) 0.010(12)
F11 0.27(2) 0.174(16) 0.182(17) -0.016(13) 0.113(15) 0.000(14)

loop_
_atom_type_symbol
_atom_type_description
_atom_type_scat_dispersion_real
_atom_type_scat_dispersion_imag
_atom_type_scat_source
C C 0.0050 0.0020 'International Tables Vol C Tables 4.2.6.8 and 6.1.1.4'
H H 0.0000 0.0000 'International Tables Vol C Tables 4.2.6.8 and 6.1.1.4'
B B 0.0020 0.0010 'International Tables Vol C Tables 4.2.6.8 and 6.1.1.4'
F F 0.0250 0.0140 'International Tables Vol C Tables 4.2.6.8 and 6.1.1.4'
Fe Fe 0.3670 1.1190 'International Tables Vol C Tables 4.2.6.8 and 6.1.1.4'
N N 0.0090 0.0050 'International Tables Vol C Tables 4.2.6.8 and 6.1.1.4'

loop_
_geom_angle_atom_site_label_1
_geom_angle_atom_site_label_2
_geom_angle_atom_site_label_3
_geom_angle
_geom_angle_site_symmetry_1
_geom_angle_site_symmetry_3
_geom_angle_publ_flag
N7 Fe0A N3 86.4(4) . . ?
N7 Fe0A N9 159.4(4) . . ?
N7 Fe0A N1 96.1(4) . . ?
N9 Fe0A N3 99.3(4) . . ?
N9 Fe0A N1 85.0(4) . . ?
N2 Fe0A N3 80.1(4) . . ?
N2 Fe0A N7 93.8(4) . . ?
N2 Fe0A N9 106.6(4) . . ?
N2 Fe0A N1 80.8(4) . . ?
N2 Fe0A N8 172.2(4) . . ?
N1 Fe0A N3 160.9(4) . . ?
N8 Fe0A N3 104.1(4) . . ?
N8 Fe0A N7 80.1(4) . . ?
N8 Fe0A N9 79.4(4) . . ?
N8 Fe0A N1 95.0(4) . . ?
N11 Fe0B N5 143.7(4) 2_656 . ?
N11 Fe0B N10 76.2(4) 2_656 2_656 ?
N11 Fe0B N4 129.5(4) 2_656 . ?
N11 Fe0B N6 83.2(4) 2_656 . ?
N11 Fe0B N12 72.4(4) 2_656 2_656 ?
N5 Fe0B N6 71.1(4) . . ?
N5 Fe0B N12 85.0(4) . 2_656 ?
N10 Fe0B N5 128.2(4) 2_656 . ?
N10 Fe0B N6 91.5(4) 2_656 . ?
N10 Fe0B N12 146.5(4) 2_656 2_656 ?
N4 Fe0B N5 76.8(4) . . ?
N4 Fe0B N10 101.5(4) . 2_656 ?
N4 Fe0B N6 146.7(4) . . ?
N4 Fe0B N12 90.0(4) . 2_656 ?
N12 Fe0B N6 95.9(4) 2_656 . ?
N4 N3 Fe0A 136.9(7) . . ?
N4 N3 C11 108.4(9) . . ?
C11 N3 Fe0A 112.0(8) . . ?
C29 N7 Fe0A 114.8(8) . . ?
C25 N7 Fe0A 127.6(9) . . ?
C25 N7 C29 117.4(11) . . ?
C39 N11 Fe0B 117.4(9) . 2_656 ?
C43 N11 Fe0B 120.6(9) . 2_656 ?
C43 N11 C39 119.2(12) . . ?
N10 N9 Fe0A 134.2(7) . . ?
N10 N9 C35 107.4(9) . . ?
C35 N9 Fe0A 112.8(8) . . ?
C15 N5 Fe0B 115.4(8) . . ?
C15 N5 C19 121.9(12) . . ?
C19 N5 Fe0B 122.0(10) . . ?
C10 N2 Fe0A 120.5(9) . . ?
C10 N2 C6 119.4(11) . . ?
C6 N2 Fe0A 119.3(8) . . ?
C1 N1 Fe0A 128.2(9) . . ?
C1 N1 C5 118.1(12) . . ?
C5 N1 Fe0A 113.2(9) . . ?
C34 N8 Fe0A 120.8(8) . . ?
C34 N8 C30 118.8(10) . . ?
C30 N8 Fe0A 119.5(8) . . ?
N9 N10 Fe0B 138.5(7) . 2_656 ?
N9 N10 C38 106.9(9) . . ?
C38 N10 Fe0B 113.8(9) . 2_656 ?
N3 N4 Fe0B 137.3(7) . . ?
N3 N4 C14 106.1(10) . . ?
C14 N4 Fe0B 115.8(8) . . ?
C24 N6 Fe0B 127.5(10) . . ?
C24 N6 C20 118.5(13) . . ?
C20 N6 Fe0B 114.0(10) . . ?
N3 C11 C12 110.6(11) . . ?
N3 C11 C10 115.3(11) . . ?
C12 C11 C10 133.9(12) . . ?
C44 N12 Fe0B 115.0(10) . 2_656 ?
C44 N12 C48 119.3(13) . . ?
C48 N12 Fe0B 125.6(9) . 2_656 ?
N9 C35 C34 114.2(10) . . ?
N9 C35 C36 111.8(11) . . ?
C36 C35 C34 133.8(12) . . ?
N5 C15 C14 113.9(11) . . ?
N5 C15 C16 119.2(13) . . ?
C16 C15 C14 126.9(13) . . ?
N4 C14 C15 116.7(12) . . ?
N4 C14 C12 113.6(11) . . ?
C12 C14 C15 129.7(12) . . ?
N8 C34 C35 109.5(10) . . ?
N8 C34 C33 121.9(13) . . ?
C33 C34 C35 128.5(13) . . ?
N7 C29 C30 113.7(11) . . ?
N7 C29 C28 119.9(13) . . ?
C28 C29 C30 126.4(13) . . ?
C11 C12 C13 128.8(13) . . ?
C14 C12 C11 101.0(10) . . ?
C14 C12 C13 130.1(13) . . ?
N1 C1 H1 117.7 . . ?
N1 C1 C2 124.5(14) . . ?
C2 C1 H1 117.7 . . ?
N2 C10 C11 109.7(10) . . ?
N2 C10 C9 121.2(13) . . ?
C9 C10 C11 129.0(13) . . ?
N1 C5 C6 115.4(12) . . ?
N1 C5 C4 122.0(14) . . ?
C4 C5 C6 122.6(14) . . ?
N10 C38 C39 117.3(13) . . ?
N10 C38 C36 111.3(11) . . ?
C36 C38 C39 131.4(13) . . ?
N11 C39 C38 112.8(12) . . ?
N11 C39 C40 119.2(15) . . ?
C40 C39 C38 128.0(15) . . ?
N5 C19 C18 119.9(14) . . ?
N5 C19 C20 115.3(13) . . ?
C18 C19 C20 124.8(14) . . ?
C35 C36 C38 102.4(11) . . ?
C35 C36 C37 129.6(13) . . ?
C38 C36 C37 127.9(12) . . ?
N2 C6 C5 110.6(11) . . ?
N2 C6 C7 120.9(14) . . ?
C7 C6 C5 128.4(14) . . ?
N8 C30 C29 111.7(10) . . ?
N8 C30 C31 121.8(13) . . ?
C31 C30 C29 126.4(13) . . ?
C10 C9 H9 121.1 . . ?
C8 C9 C10 117.9(14) . . ?
C8 C9 H9 121.1 . . ?
C6 C7 H7 120.3 . . ?
C8 C7 C6 119.3(14) . . ?
C8 C7 H7 120.3 . . ?
C34 C33 H33 121.3 . . ?
C34 C33 C32 117.4(14) . . ?
C32 C33 H33 121.3 . . ?
N11 C43 C44 113.7(11) . . ?
N11 C43 C42 123.1(14) . . ?
C42 C43 C44 123.1(14) . . ?
N7 C25 H25 117.9 . . ?
N7 C25 C26 124.1(13) . . ?
C26 C25 H25 117.9 . . ?
C29 C28 H28 119.6 . . ?
C27 C28 C29 120.9(15) . . ?
C27 C28 H28 119.6 . . ?
N12 C44 C43 114.0(13) . . ?
N12 C44 C45 120.3(16) . . ?
C45 C44 C43 125.5(14) . . ?
C33 C32 H32 119.2 . . ?
C31 C32 C33 121.6(14) . . ?
C31 C32 H32 119.2 . . ?
C30 C31 H31 120.9 . . ?
C32 C31 C30 118.3(14) . . ?
C32 C31 H31 120.9 . . ?
C19 C18 H18 120.6 . . ?
C17 C18 C19 118.7(15) . . ?
C17 C18 H18 120.6 . . ?
C15 C16 H16 121.5 . . ?
C17 C16 C15 117.1(14) . . ?
C17 C16 H16 121.5 . . ?
N12 C48 H48 119.3 . . ?
N12 C48 C47 121.4(14) . . ?
C47 C48 H48 119.3 . . ?
N6 C24 H24 118.0 . . ?
N6 C24 C23 123.9(16) . . ?
C23 C24 H24 118.0 . . ?
C5 C4 H4 122.2 . . ?
C3 C4 C5 115.5(15) . . ?
C3 C4 H4 122.2 . . ?
C1 C2 H2 121.9 . . ?
C3 C2 C1 116.2(16) . . ?
C3 C2 H2 121.9 . . ?
C9 C8 H8 119.4 . . ?
C7 C8 C9 121.2(13) . . ?
C7 C8 H8 119.4 . . ?
N6 C20 C19 116.2(13) . . ?
N6 C20 C21 120.1(15) . . ?
C21 C20 C19 123.4(14) . . ?
C4 C3 H3 118.3 . . ?
C2 C3 C4 123.5(16) . . ?
C2 C3 H3 118.3 . . ?
C25 C26 H26 121.1 . . ?
C27 C26 C25 117.8(15) . . ?
C27 C26 H26 121.1 . . ?
C12 C13 H13A 109.5 . . ?
C12 C13 H13B 109.5 . . ?
C12 C13 H13C 109.5 . . ?
H13A C13 H13B 109.5 . . ?
H13A C13 H13C 109.5 . . ?
H13B C13 H13C 109.5 . . ?
C36 C37 H37A 109.5 . . ?
C36 C37 H37B 109.5 . . ?
C36 C37 H37C 109.5 . . ?
H37A C37 H37B 109.5 . . ?
H37A C37 H37C 109.5 . . ?
H37B C37 H37C 109.5 . . ?
C28 C27 C26 119.8(15) . . ?
C28 C27 H27 120.1 . . ?
C26 C27 H27 120.1 . . ?
C24 C23 H23 121.5 . . ?
C24 C23 C22 117.1(16) . . ?
C22 C23 H23 121.5 . . ?
C48 C47 H47 121.0 . . ?
C46 C47 C48 118.1(16) . . ?
C46 C47 H47 121.0 . . ?
C43 C42 H42 121.5 . . ?
C41 C42 C43 117.0(15) . . ?
C41 C42 H42 121.5 . . ?
C23 C22 H22 119.7 . . ?
C21 C22 C23 120.6(15) . . ?
C21 C22 H22 119.7 . . ?
C18 C17 C16 122.9(14) . . ?
C18 C17 H17 118.6 . . ?
C16 C17 H17 118.6 . . ?
C39 C40 H40 119.8 . . ?
C41 C40 C39 120.4(16) . . ?
C41 C40 H40 119.8 . . ?
C20 C21 H21 120.2 . . ?
C22 C21 C20 119.6(16) . . ?
C22 C21 H21 120.2 . . ?
C44 C45 H45 119.7 . . ?
C46 C45 C44 120.5(17) . . ?
C46 C45 H45 119.7 . . ?
C47 C46 H46 119.8 . . ?
C45 C46 C47 120.3(16) . . ?
C45 C46 H46 119.8 . . ?
C42 C41 H41 119.5 . . ?
C40 C41 C42 121.0(15) . . ?
C40 C41 H41 119.5 . . ?
F1 B1 F4 110(2) . . ?
F2 B1 F1 111.1(16) . . ?
F2 B1 F4 103.8(19) . . ?
F2 B1 F3 115(2) . . ?
F3 B1 F1 111(2) . . ?
F3 B1 F4 105.3(15) . . ?
N13 C49 C50 172(3) . . ?
C49 C50 H50A 109.5 . . ?
C49 C50 H50B 109.5 . . ?
C49 C50 H50C 109.5 . . ?
H50A C50 H50B 109.5 . . ?
H50A C50 H50C 109.5 . . ?
H50B C50 H50C 109.5 . . ?
F6 B2 F7 106(2) . . ?
F6 B2 F5 109(2) . . ?
F8 B2 F6 114(2) . . ?
F8 B2 F7 107(2) . . ?
F8 B2 F5 111(2) . . ?
F5 B2 F7 110(2) . . ?
F12 B3 F11 101.6(18) . . ?
F9 B3 F12 110.0(18) . . ?
F9 B3 F10 115(2) . . ?
F9 B3 F11 111.8(19) . . ?
F10 B3 F12 108.7(18) . . ?
F10 B3 F11 109.3(18) . . ?

loop_
_geom_bond_atom_site_label_1
_geom_bond_atom_site_label_2
_geom_bond_distance
_geom_bond_site_symmetry_2
_geom_bond_publ_flag
Fe0A N3 1.999(10) . ?
Fe0A N7 1.977(9) . ?
Fe0A N9 1.978(9) . ?
Fe0A N2 1.873(9) . ?
Fe0A N1 1.992(10) . ?
Fe0A N8 1.891(9) . ?
Fe0B N11 2.088(10) 2_656 ?
Fe0B N5 2.125(10) . ?
Fe0B N10 2.121(10) 2_656 ?
Fe0B N4 2.108(10) . ?
Fe0B N6 2.357(12) . ?
Fe0B N12 2.300(11) 2_656 ?
N3 N4 1.331(12) . ?
N3 C11 1.355(14) . ?
N7 C29 1.370(14) . ?
N7 C25 1.338(16) . ?
N11 C39 1.347(16) . ?
N11 C43 1.346(16) . ?
N9 N10 1.354(12) . ?
N9 C35 1.362(14) . ?
N5 C15 1.361(16) . ?
N5 C19 1.361(15) . ?
N2 C10 1.346(15) . ?
N2 C6 1.366(15) . ?
N1 C1 1.332(15) . ?
N1 C5 1.343(15) . ?
N8 C34 1.336(15) . ?
N8 C30 1.360(15) . ?
N10 C38 1.367(14) . ?
N4 C14 1.338(14) . ?
N6 C24 1.332(17) . ?
N6 C20 1.350(16) . ?
C11 C12 1.391(16) . ?
C11 C10 1.456(16) . ?
N12 C44 1.337(16) . ?
N12 C48 1.346(16) . ?
F1 B1 1.33(2) . ?
C35 C34 1.457(17) . ?
C35 C36 1.376(16) . ?
F2 B1 1.31(2) . ?
F4 B1 1.39(2) . ?
C15 C14 1.462(17) . ?
C15 C16 1.436(16) . ?
C14 C12 1.372(16) . ?
C34 C33 1.378(17) . ?
C29 C30 1.435(17) . ?
C29 C28 1.405(18) . ?
C12 C13 1.487(16) . ?
C1 H1 0.9300 . ?
C1 C2 1.373(18) . ?
C10 C9 1.414(16) . ?
C5 C6 1.444(18) . ?
C5 C4 1.412(18) . ?
F3 B1 1.33(2) . ?
C38 C39 1.427(18) . ?
C38 C36 1.393(17) . ?
C39 C40 1.414(18) . ?
C19 C18 1.388(18) . ?
C19 C20 1.436(19) . ?
C36 C37 1.512(17) . ?
C6 C7 1.387(17) . ?
C30 C31 1.367(17) . ?
C9 H9 0.9300 . ?
C9 C8 1.375(18) . ?
C7 H7 0.9300 . ?
C7 C8 1.357(19) . ?
C33 H33 0.9300 . ?
C33 C32 1.386(19) . ?
C43 C44 1.500(19) . ?
C43 C42 1.387(18) . ?
C25 H25 0.9300 . ?
C25 C26 1.396(18) . ?
C28 H28 0.9300 . ?
C28 C27 1.354(19) . ?
C44 C45 1.39(2) . ?
C32 H32 0.9300 . ?
C32 C31 1.347(19) . ?
C31 H31 0.9300 . ?
C18 H18 0.9300 . ?
C18 C17 1.37(2) . ?
C16 H16 0.9300 . ?
C16 C17 1.374(18) . ?
C48 H48 0.9300 . ?
C48 C47 1.398(18) . ?
C24 H24 0.9300 . ?
C24 C23 1.36(2) . ?
C4 H4 0.9300 . ?
C4 C3 1.39(2) . ?
C2 H2 0.9300 . ?
C2 C3 1.35(2) . ?
C8 H8 0.9300 . ?
C20 C21 1.386(18) . ?
C3 H3 0.9300 . ?
C26 H26 0.9300 . ?
C26 C27 1.362(19) . ?
C13 H13A 0.9600 . ?
C13 H13B 0.9600 . ?
C13 H13C 0.9600 . ?
C37 H37A 0.9600 . ?
C37 H37B 0.9600 . ?
C37 H37C 0.9600 . ?
C27 H27 0.9300 . ?
C23 H23 0.9300 . ?
C23 C22 1.37(2) . ?
C47 H47 0.9300 . ?
C47 C46 1.37(2) . ?
C42 H42 0.9300 . ?
C42 C41 1.38(2) . ?
C22 H22 0.9300 . ?
C22 C21 1.35(2) . ?
C17 H17 0.9300 . ?
C40 H40 0.9300 . ?
C40 C41 1.336(19) . ?
C21 H21 0.9300 . ?
C45 H45 0.9300 . ?
C45 C46 1.33(2) . ?
C46 H46 0.9300 . ?
C41 H41 0.9300 . ?
C49 N13 1.18(3) . ?
C49 C50 1.46(3) . ?
C50 H50A 0.9600 . ?
C50 H50B 0.9600 . ?
C50 H50C 0.9600 . ?
F6 B2 1.35(3) . ?
F7 B2 1.35(3) . ?
F8 B2 1.34(3) . ?
F5 B2 1.35(3) . ?
B3 F12 1.318(18) . ?
B3 F9 1.313(17) . ?
B3 F10 1.315(17) . ?
B3 F11 1.318(17) . ?

loop_
_geom_torsion_atom_site_label_1
_geom_torsion_atom_site_label_2
_geom_torsion_atom_site_label_3
_geom_torsion_atom_site_label_4
_geom_torsion
_geom_torsion_site_symmetry_1
_geom_torsion_site_symmetry_2
_geom_torsion_site_symmetry_3
_geom_torsion_site_symmetry_4
_geom_torsion_publ_flag
Fe0A N3 N4 Fe0B 35.2(17) . . . . ?
Fe0A N3 N4 C14 -156.3(9) . . . . ?
Fe0A N3 C11 C12 160.2(8) . . . . ?
Fe0A N3 C11 C10 -14.7(12) . . . . ?
Fe0A N7 C29 C30 -5.8(13) . . . . ?
Fe0A N7 C29 C28 175.2(10) . . . . ?
Fe0A N7 C25 C26 -175.5(11) . . . . ?
Fe0A N9 N10 Fe0B 40.4(16) . . . 2_656 ?
Fe0A N9 N10 C38 -150.6(9) . . . . ?
Fe0A N9 C35 C34 -19.5(12) . . . . ?
Fe0A N9 C35 C36 156.1(8) . . . . ?
Fe0A N2 C10 C11 5.9(13) . . . . ?
Fe0A N2 C10 C9 -171.1(9) . . . . ?
Fe0A N2 C6 C5 -4.4(13) . . . . ?
Fe0A N2 C6 C7 173.0(9) . . . . ?
Fe0A N1 C1 C2 -169.6(10) . . . . ?
Fe0A N1 C5 C6 -8.9(13) . . . . ?
Fe0A N1 C5 C4 172.1(10) . . . . ?
Fe0A N8 C34 C35 3.1(13) . . . . ?
Fe0A N8 C34 C33 -173.9(9) . . . . ?
Fe0A N8 C30 C29 -1.7(13) . . . . ?
Fe0A N8 C30 C31 174.4(10) . . . . ?
Fe0B N11 C39 C38 -18.2(15) 2_656 . . . ?
Fe0B N11 C39 C40 161.3(10) 2_656 . . . ?
Fe0B N11 C43 C44 23.8(15) 2_656 . . . ?
Fe0B N11 C43 C42 -159.6(12) 2_656 . . . ?
Fe0B N5 C15 C14 -12.9(13) . . . . ?
Fe0B N5 C15 C16 166.1(9) . . . . ?
Fe0B N5 C19 C18 -165.4(10) . . . . ?
Fe0B N5 C19 C20 12.4(15) . . . . ?
Fe0B N10 C38 C39 -6.6(14) 2_656 . . . ?
Fe0B N10 C38 C36 173.4(8) 2_656 . . . ?
Fe0B N4 C14 C15 -7.0(13) . . . . ?
Fe0B N4 C14 C12 171.3(8) . . . . ?
Fe0B N6 C24 C23 179.8(11) . . . . ?
Fe0B N6 C20 C19 -5.4(14) . . . . ?
Fe0B N6 C20 C21 -179.1(10) . . . . ?
Fe0B N12 C44 C43 -3.5(14) 2_656 . . . ?
Fe0B N12 C44 C45 -179.3(11) 2_656 . . . ?
Fe0B N12 C48 C47 178.5(9) 2_656 . . . ?
N3 Fe0A N2 C10 -11.0(8) . . . . ?
N3 Fe0A N2 C6 178.7(9) . . . . ?
N3 Fe0A N8 C34 -107.7(9) . . . . ?
N3 Fe0A N8 C30 82.6(9) . . . . ?
N3 N4 C14 C15 -178.3(10) . . . . ?
N3 N4 C14 C12 -0.1(13) . . . . ?
N3 C11 C12 C14 4.2(13) . . . . ?
N3 C11 C12 C13 -173.4(12) . . . . ?
N3 C11 C10 N2 6.5(14) . . . . ?
N3 C11 C10 C9 -176.8(11) . . . . ?
N7 Fe0A N2 C10 74.7(9) . . . . ?
N7 Fe0A N2 C6 -95.7(8) . . . . ?
N7 Fe0A N8 C34 168.5(9) . . . . ?
N7 Fe0A N8 C30 -1.1(8) . . . . ?
N7 C29 C30 N8 4.9(15) . . . . ?
N7 C29 C30 C31 -171.1(12) . . . . ?
N7 C29 C28 C27 2(2) . . . . ?
N7 C25 C26 C27 0(2) . . . . ?
N11 C39 C40 C41 -2(2) . . . . ?
N11 C43 C44 N12 -11.7(17) . . . . ?
N11 C43 C44 C45 163.9(13) . . . . ?
N11 C43 C42 C41 0(2) . . . . ?
N9 Fe0A N2 C10 -107.8(9) . . . . ?
N9 Fe0A N2 C6 81.8(9) . . . . ?
N9 Fe0A N8 C34 -10.7(9) . . . . ?
N9 Fe0A N8 C30 179.7(9) . . . . ?
N9 N10 C38 C39 -178.6(10) . . . . ?
N9 N10 C38 C36 1.4(13) . . . . ?
N9 C35 C34 N8 11.1(14) . . . . ?
N9 C35 C34 C33 -172.2(12) . . . . ?
N9 C35 C36 C38 2.2(13) . . . . ?
N9 C35 C36 C37 -174.0(13) . . . . ?
N5 C15 C14 N4 13.2(15) . . . . ?
N5 C15 C14 C12 -164.7(12) . . . . ?
N5 C15 C16 C17 0.6(19) . . . . ?
N5 C19 C18 C17 -1(2) . . . . ?
N5 C19 C20 N6 -3.5(16) . . . . ?
N5 C19 C20 C21 169.9(12) . . . . ?
N2 C10 C9 C8 0.6(18) . . . . ?
N2 C6 C7 C8 -4.1(19) . . . . ?
N1 Fe0A N2 C10 170.3(9) . . . . ?
N1 Fe0A N2 C6 -0.1(8) . . . . ?
N1 Fe0A N8 C34 73.2(9) . . . . ?
N1 Fe0A N8 C30 -96.4(9) . . . . ?
N1 C1 C2 C3 0(2) . . . . ?
N1 C5 C6 N2 8.6(15) . . . . ?
N1 C5 C6 C7 -168.5(12) . . . . ?
N1 C5 C4 C3 -2(2) . . . . ?
N8 C34 C33 C32 2.0(19) . . . . ?
N8 C30 C31 C32 -3(2) . . . . ?
N10 N9 C35 C34 -177.0(9) . . . . ?
N10 N9 C35 C36 -1.4(13) . . . . ?
N10 C38 C39 N11 16.1(17) . . . . ?
N10 C38 C39 C40 -163.3(13) . . . . ?
N10 C38 C36 C35 -2.2(13) . . . . ?
N10 C38 C36 C37 174.1(12) . . . . ?
N4 N3 C11 C12 -4.6(13) . . . . ?
N4 N3 C11 C10 -179.4(9) . . . . ?
N4 C14 C12 C11 -2.5(13) . . . . ?
N4 C14 C12 C13 175.0(12) . . . . ?
N6 C24 C23 C22 2(3) . . . . ?
N6 C20 C21 C22 -4(2) . . . . ?
C11 N3 N4 Fe0B -165.7(8) . . . . ?
C11 N3 N4 C14 2.8(12) . . . . ?
C11 C10 C9 C8 -175.7(12) . . . . ?
N12 C44 C45 C46 0(2) . . . . ?
N12 C48 C47 C46 0(2) . . . . ?
C35 N9 N10 Fe0B -168.9(8) . . . 2_656 ?
C35 N9 N10 C38 0.0(12) . . . . ?
C35 C34 C33 C32 -174.3(12) . . . . ?
C15 N5 C19 C18 4.7(18) . . . . ?
C15 N5 C19 C20 -177.5(11) . . . . ?
C15 C14 C12 C11 175.4(12) . . . . ?
C15 C14 C12 C13 -7(2) . . . . ?
C15 C16 C17 C18 3(2) . . . . ?
C14 C15 C16 C17 179.5(12) . . . . ?
C34 N8 C30 C29 -171.6(10) . . . . ?
C34 N8 C30 C31 4.6(17) . . . . ?
C34 C35 C36 C38 176.6(13) . . . . ?
C34 C35 C36 C37 0(2) . . . . ?
C34 C33 C32 C31 0(2) . . . . ?
C29 N7 C25 C26 0.4(19) . . . . ?
C29 C30 C31 C32 172.8(13) . . . . ?
C29 C28 C27 C26 -1(2) . . . . ?
C12 C11 C10 N2 -166.8(12) . . . . ?
C12 C11 C10 C9 10(2) . . . . ?
C1 N1 C5 C6 178.7(11) . . . . ?
C1 N1 C5 C4 -0.3(18) . . . . ?
C1 C2 C3 C4 -2(2) . . . . ?
C10 N2 C6 C5 -174.9(10) . . . . ?
C10 N2 C6 C7 2.5(17) . . . . ?
C10 C11 C12 C14 177.7(13) . . . . ?
C10 C11 C12 C13 0(2) . . . . ?
C10 C9 C8 C7 -2(2) . . . . ?
C5 N1 C1 C2 1.6(19) . . . . ?
C5 C6 C7 C8 172.8(13) . . . . ?
C5 C4 C3 C2 3(2) . . . . ?
C38 C39 C40 C41 177.4(15) . . . . ?
C39 N11 C43 C44 -175.6(11) . . . . ?
C39 N11 C43 C42 1(2) . . . . ?
C39 C38 C36 C35 177.9(13) . . . . ?
C39 C38 C36 C37 -6(2) . . . . ?
C39 C40 C41 C42 3(3) . . . . ?
C19 N5 C15 C14 176.4(10) . . . . ?
C19 N5 C15 C16 -4.6(17) . . . . ?
C19 C18 C17 C16 -3(2) . . . . ?
C19 C20 C21 C22 -176.8(13) . . . . ?
C36 C35 C34 N8 -163.2(12) . . . . ?
C36 C35 C34 C33 13(2) . . . . ?
C36 C38 C39 N11 -163.9(13) . . . . ?
C36 C38 C39 C40 17(2) . . . . ?
C6 N2 C10 C11 176.2(10) . . . . ?
C6 N2 C10 C9 -0.8(16) . . . . ?
C6 C5 C4 C3 179.1(13) . . . . ?
C6 C7 C8 C9 4(2) . . . . ?
C30 N8 C34 C35 172.8(10) . . . . ?
C30 N8 C34 C33 -4.2(18) . . . . ?
C30 C29 C28 C27 -177.2(14) . . . . ?
C33 C32 C31 C30 0(2) . . . . ?
C43 N11 C39 C38 -179.4(11) . . . . ?
C43 N11 C39 C40 0(2) . . . . ?
C43 C44 C45 C46 -175.0(15) . . . . ?
C43 C42 C41 C40 -2(3) . . . . ?
C25 N7 C29 C30 177.8(11) . . . . ?
C25 N7 C29 C28 -1.1(17) . . . . ?
C25 C26 C27 C28 0(2) . . . . ?
C28 C29 C30 N8 -176.3(12) . . . . ?
C28 C29 C30 C31 8(2) . . . . ?
C44 N12 C48 C47 3.0(19) . . . . ?
C44 C43 C42 C41 176.1(15) . . . . ?
C44 C45 C46 C47 3(3) . . . . ?
C18 C19 C20 N6 174.2(12) . . . . ?
C18 C19 C20 C21 -12(2) . . . . ?
C16 C15 C14 N4 -165.7(12) . . . . ?
C16 C15 C14 C12 16(2) . . . . ?
C48 N12 C44 C43 172.5(11) . . . . ?
C48 N12 C44 C45 -3(2) . . . . ?
C48 C47 C46 C45 -3(3) . . . . ?
C24 N6 C20 C19 175.7(13) . . . . ?
C24 N6 C20 C21 2(2) . . . . ?
C24 C23 C22 C21 -4(2) . . . . ?
C4 C5 C6 N2 -172.4(11) . . . . ?
C4 C5 C6 C7 10(2) . . . . ?
C20 N6 C24 C23 -1(2) . . . . ?
C20 C19 C18 C17 -178.3(14) . . . . ?
C23 C22 C21 C20 5(2) . . . . ?
C42 C43 C44 N12 171.6(14) . . . . ?
C42 C43 C44 C45 -13(2) . . . . ?
